data_7040794
loop_
_publ_author_name
'Yoneyama, Shota'
'Kodama, Takeshi'
'Kikuchi, Koichi'
'Fujisawa, Takumi'
'Yamaguchi, Akira'
'Sumiyama, Akihiko'
'Shuku, Yoshiaki'
'Aoyagi, Shinobu'
'Fujita, Wataru'

_publ_section_title
;
 Deuterium substitution effects on the structural and magnetic phase
 transitions of a hydrogen-bonded coordination polymer,
 bis(glycolato)copper(ii).
;
_journal_issue 42
_journal_name_full 'Dalton transactions (Cambridge, England : 2003)'
_journal_page_first 16774
_journal_page_last 16778
_journal_paper_doi 10.1039/c6dt03592b
_journal_volume 45
_journal_year 2016
_chemical_formula_moiety 'C4 H6 Cu O6'
_chemical_formula_sum 'C4 H6 Cu O6'
_chemical_formula_weight 213.63
_space_group_crystal_system monoclinic
_space_group_IT_number 14
_space_group_name_Hall '-P 2yn'
_space_group_name_H-M_alt 'P 1 21/n 1'
_symmetry_space_group_name_Hall '-P 2yn'
_symmetry_space_group_name_H-M 'P 1 21/n 1'
_atom_sites_solution_hydrogens geom
_atom_sites_solution_primary direct
_atom_sites_solution_secondary difmap
_audit_update_record
;
2016-07-14 deposited with the CCDC.
2016-10-03 downloaded from the CCDC.
;
_cell_angle_alpha 90.0000
_cell_angle_beta 100.857(5)
_cell_angle_gamma 90.0000
_cell_formula_units_Z 2
_cell_length_a 5.1849(14)
_cell_length_b 7.2517(16)
_cell_length_c 8.875(3)
_cell_measurement_reflns_used 1371
_cell_measurement_temperature 173
_cell_measurement_theta_max 27.50
_cell_measurement_theta_min 4.00
_cell_volume 327.72(16)
_computing_cell_refinement 'CrystalClear-SM Expert 2.0 r16'
_computing_data_collection 'CrystalClear-SM Expert 2.0 r16 (Rigaku, 2014)'
_computing_data_reduction 'CrystalClear-SM Expert 2.0 r16'
_computing_molecular_graphics 'CrystalStructure 4.2'
_computing_publication_material 'CrystalStructure 4.2 (Rigaku, 2015)'
_computing_structure_refinement 'SHELXL Version 2014/7 (Sheldrick, 2008)'
_computing_structure_solution 'SHELXT Version 2014/5 (Sheldrick, 2014)'
_diffrn_ambient_temperature 173
_diffrn_detector_area_resol_mean 7.314
_diffrn_measured_fraction_theta_full 0.985
_diffrn_measured_fraction_theta_max 0.954
_diffrn_measurement_device_type 'Rigaku Mercury70'
_diffrn_measurement_method \w
_diffrn_radiation_type 'Mo K\a'
_diffrn_radiation_wavelength 0.71075
_diffrn_reflns_av_R_equivalents 0.0389
_diffrn_reflns_Laue_measured_fraction_full 0.985
_diffrn_reflns_Laue_measured_fraction_max 0.954
_diffrn_reflns_limit_h_max 6
_diffrn_reflns_limit_h_min -5
_diffrn_reflns_limit_k_max 7
_diffrn_reflns_limit_k_min -9
_diffrn_reflns_limit_l_max 9
_diffrn_reflns_limit_l_min -11
_diffrn_reflns_number 2886
_diffrn_reflns_point_group_measured_fraction_full 0.985
_diffrn_reflns_point_group_measured_fraction_max 0.954
_diffrn_reflns_theta_full 25.242
_diffrn_reflns_theta_max 27.414
_diffrn_reflns_theta_min 4.677
_diffrn_standards_number 0
_exptl_absorpt_coefficient_mu 3.311
_exptl_absorpt_correction_T_max 1.000
_exptl_absorpt_correction_T_min 1.000
_exptl_absorpt_correction_type none
_exptl_crystal_colour blue
_exptl_crystal_density_diffrn 2.165
_exptl_crystal_density_method 'not measured'
_exptl_crystal_description block
_exptl_crystal_F_000 214.00
_exptl_crystal_size_max 0.350
_exptl_crystal_size_mid 0.200
_exptl_crystal_size_min 0.200
_refine_diff_density_max 0.35
_refine_diff_density_min -0.57
_refine_ls_extinction_method none
_refine_ls_goodness_of_fit_ref 1.058
_refine_ls_hydrogen_treatment mixed
_refine_ls_number_parameters 56
_refine_ls_number_reflns 719
_refine_ls_number_restraints 0
_refine_ls_R_factor_all 0.0234
_refine_ls_R_factor_gt 0.0213
_refine_ls_shift/su_max 0.000
_refine_ls_structure_factor_coef Fsqd
_refine_ls_weighting_details 'w = 1/[\s^2^(Fo^2^)+(0.0364P)^2^] where P=(Fo^2^+2Fc^2^)/3'
_refine_ls_weighting_scheme calc
_refine_ls_wR_factor_gt 0.0596
_refine_ls_wR_factor_ref 0.0607
_reflns_Friedel_coverage 0.000
_reflns_number_gt 632
_reflns_number_total 719
_reflns_threshold_expression F^2^>2.0\s(F^2^)
_cod_data_source_file c6dt03592b2.cif
_cod_data_source_block 160706f9
_cod_depositor_comments 'Adding full bibliography for 7040794--7040800.cif.'
_cod_database_code 7040794

loop_
_space_group_symop_id
_space_group_symop_operation_xyz
1 +X,+Y,+Z
2 1/2-X,1/2+Y,1/2-Z
3 -X,-Y,-Z
4 -1/2+X,-1/2-Y,-1/2+Z

loop_
_atom_site_label
_atom_site_type_symbol
_atom_site_fract_x
_atom_site_fract_y
_atom_site_fract_z
_atom_site_U_iso_or_equiv
_atom_site_adp_type
_atom_site_occupancy
_atom_site_site_symmetry_order
_atom_site_calc_flag
_atom_site_refinement_flags_posn
_atom_site_refinement_flags_adp
_atom_site_refinement_flags_occupancy
Cu1 Cu 0.5000 0.5000 0.5000 0.01453(15) Uani 1 2 d S . P
O1 O 0.5616(2) 0.35425(16) 0.32861(14) 0.0173(3) Uani 1 1 d . . .
O2 O 0.2656(2) 0.29462(16) 0.52756(14) 0.0173(3) Uani 1 1 d . . .
O3 O 0.3764(2) 0.14046(16) 0.16572(15) 0.0205(3) Uani 1 1 d . . .
C4 C 0.3915(3) 0.2301(2) 0.2868(2) 0.0146(4) Uani 1 1 d . . .
C5 C 0.1958(4) 0.1901(3) 0.3896(2) 0.0209(4) Uani 1 1 d . . .
H5A H 0.0167 0.2240 0.3365 0.025 Uiso 1 1 calc R U .
H5B H 0.1973 0.0569 0.4141 0.025 Uiso 1 1 calc R U .
H6 H 0.119(6) 0.311(4) 0.576(3) 0.060(9) Uiso 1 1 d . . .

loop_
_atom_site_aniso_label
_atom_site_aniso_U_11
_atom_site_aniso_U_22
_atom_site_aniso_U_33
_atom_site_aniso_U_23
_atom_site_aniso_U_13
_atom_site_aniso_U_12
Cu1 0.0138(2) 0.0164(2) 0.0154(2) -0.00323(9) 0.00794(14) -0.00287(9)
O1 0.0152(6) 0.0194(7) 0.0194(7) -0.0032(5) 0.0087(5) -0.0028(4)
O2 0.0167(6) 0.0215(7) 0.0158(7) -0.0031(5) 0.0088(5) -0.0037(5)
O3 0.0172(7) 0.0273(7) 0.0192(8) -0.0071(5) 0.0091(5) -0.0051(5)
C4 0.0119(8) 0.0173(9) 0.0154(10) 0.0007(7) 0.0051(6) 0.0027(6)
C5 0.0197(9) 0.0258(10) 0.0201(11) -0.0078(7) 0.0109(7) -0.0071(7)

loop_
_atom_type_symbol
_atom_type_description
_atom_type_scat_dispersion_real
_atom_type_scat_dispersion_imag
_atom_type_scat_source
C C 0.0033 0.0016
;
International Tables for Crystallography
(Vol. C, Tables 4.2.6.8 and 6.1.1.4)
;
H H 0.0000 0.0000
;
International Tables for Crystallography
(Vol. C, Table 6.1.1.4)
;
Cu Cu 0.3201 1.2651
;
International Tables for Crystallography
(Vol. C, Tables 4.2.6.8 and 6.1.1.4)
;
O O 0.0106 0.0060
;
International Tables for Crystallography
(Vol. C, Tables 4.2.6.8 and 6.1.1.4)
;

loop_
_geom_angle_atom_site_label_1
_geom_angle_atom_site_label_2
_geom_angle_atom_site_label_3
_geom_angle
_geom_angle_site_symmetry_1
_geom_angle_site_symmetry_3
O1 Cu1 O1 180.00(6) 3_666 .
O1 Cu1 O2 96.83(5) 3_666 .
O1 Cu1 O2 83.17(5) . .
O1 Cu1 O2 83.17(5) 3_666 3_666
O1 Cu1 O2 96.83(5) . 3_666
O2 Cu1 O2 180.0 . 3_666
O1 Cu1 O3 89.18(5) 3_666 4_666
O1 Cu1 O3 90.82(5) . 4_666
O2 Cu1 O3 92.97(5) . 4_666
O2 Cu1 O3 87.03(5) 3_666 4_666
O1 Cu1 O3 90.82(5) 3_666 2
O1 Cu1 O3 89.18(5) . 2
O2 Cu1 O3 87.03(5) . 2
O2 Cu1 O3 92.97(5) 3_666 2
O3 Cu1 O3 180.0 4_666 2
C4 O1 Cu1 114.30(10) . .
C5 O2 Cu1 110.98(11) . .
C5 O2 H6 110.9(18) . .
Cu1 O2 H6 121.9(16) . .
C4 O3 Cu1 130.72(11) . 2_545
O3 C4 O1 123.45(15) . .
O3 C4 C5 118.67(15) . .
O1 C4 C5 117.88(15) . .
O2 C5 C4 108.98(14) . .
O2 C5 H5A 109.9 . .
C4 C5 H5A 109.9 . .
O2 C5 H5B 109.9 . .
C4 C5 H5B 109.9 . .
H5A C5 H5B 108.3 . .

loop_
_geom_bond_atom_site_label_1
_geom_bond_atom_site_label_2
_geom_bond_distance
_geom_bond_site_symmetry_2
Cu1 O1 1.9276(12) 3_666
Cu1 O1 1.9276(12) .
Cu1 O2 1.9666(12) .
Cu1 O2 1.9666(12) 3_666
Cu1 O3 2.4347(13) 4_666
Cu1 O3 2.4347(13) 2
O1 C4 1.266(2) .
O2 C5 1.427(2) .
O2 H6 0.95(3) .
O3 C4 1.245(2) .
O3 Cu1 2.4347(13) 2_545
C4 C5 1.515(2) .
C5 H5A 0.9900 .
C5 H5B 0.9900 .

loop_
_geom_hbond_atom_site_label_D
_geom_hbond_atom_site_label_H
_geom_hbond_atom_site_label_A
_geom_hbond_site_symmetry_A
_geom_hbond_distance_DA
_geom_hbond_distance_DH
_geom_hbond_distance_HA
_geom_hbond_angle_DHA
_geom_hbond_publ_flag
O3 H3 O4 4_566 2.594(2) 0.95(3) 1.65(3) 174(2) no

loop_
_geom_torsion_atom_site_label_1
_geom_torsion_atom_site_label_2
_geom_torsion_atom_site_label_3
_geom_torsion_atom_site_label_4
_geom_torsion
_geom_torsion_site_symmetry_1
Cu1 O3 C4 O1 -150.40(13) 2_545
Cu1 O3 C4 C5 29.2(2) 2_545
Cu1 O1 C4 O3 169.28(13) .
Cu1 O1 C4 C5 -10.36(19) .
Cu1 O2 C5 C4 18.79(17) .
O3 C4 C5 O2 174.29(15) .
O1 C4 C5 O2 -6.1(2) .
